data_4134250
loop_
_publ_author_name
'Shi, Tan-Hao'
'Guo, Qing-Hui'
'Tong, Shuo'
'Wang, Mei-Xiang'

_publ_section_title
;
 Toward the synthesis of a highly strained hydrocarbon belt.
;
_journal_name_full 'Journal of the American Chemical Society'
_journal_paper_doi 10.1021/jacs.0c00112
_journal_year 2020
_chemical_formula_moiety 'C88 H68 Cl4 N4 O4, 2(C2 H3 N)'
_chemical_formula_sum 'C92 H74 Cl4 N6 O4'
_chemical_formula_weight 1469.37
_space_group_crystal_system triclinic
_space_group_IT_number 2
_space_group_name_Hall '-P 1'
_space_group_name_H-M_alt 'P -1'
_atom_sites_solution_hydrogens geom
_audit_creation_date 2019-11-22
_audit_creation_method
;
Olex2 1.2
(compiled 2018.05.29 svn.r3508 for OlexSys, GUI svn.r5506)
;
_cell_angle_alpha 67.001(6)
_cell_angle_beta 82.321(5)
_cell_angle_gamma 83.718(5)
_cell_formula_units_Z 2
_cell_length_a 13.4917(9)
_cell_length_b 15.7383(10)
_cell_length_c 19.8762(13)
_cell_measurement_reflns_used 3069
_cell_measurement_temperature 99.99(13)
_cell_measurement_theta_max 69.7840
_cell_measurement_theta_min 4.3670
_cell_volume 3842.5(5)
_computing_cell_refinement 'CrysAlisPro 1.171.39.46 (Rigaku OD, 2018)'
_computing_data_collection 'CrysAlisPro 1.171.39.46 (Rigaku OD, 2018)'
_computing_data_reduction 'CrysAlisPro 1.171.39.46 (Rigaku OD, 2018)'
_computing_molecular_graphics 'Olex2 (Dolomanov et al., 2009)'
_computing_publication_material 'Olex2 (Dolomanov et al., 2009)'
_computing_structure_refinement 'ShelXL (Sheldrick, 2015)'
_diffrn_ambient_environment N~2~
_diffrn_ambient_temperature 99.99(13)
_diffrn_detector 'CCD plate'
_diffrn_detector_area_resol_mean 5.2137
_diffrn_detector_type AtlasS2
_diffrn_measured_fraction_theta_full 0.993
_diffrn_measured_fraction_theta_max 0.965
_diffrn_measurement_details
;
List of Runs (angles in degrees, time in seconds):

  # Type    Start    End  Width  t~exp~   \w     \q     \k     \f   Frames
--------------------------------------------------------------------------
  1  \w   -109.00 -13.00   1.00   17.19    --  -40.81 -57.00-180.00   96
  2  \w    -83.00 -40.00   1.00   17.19    --  -40.81 125.00 150.00   43
  3  \w   -113.00 -13.00   1.00   17.19    --  -40.81 -57.00 -60.00  100
  4  \w    -59.00  26.00   1.00   17.19    --  -40.81  57.00  90.00   85
  5  \w    137.00 163.00   1.00   20.89    --  100.29  87.00-125.00   26
  6  \w    113.00 153.00   1.00   20.89    --  100.29 125.00 150.00   40
  7  \w     65.00 109.00   1.00   20.89    --  100.29 -95.00 -90.00   44
  8  \w     60.00 106.00   1.00   20.89    --  100.29 -95.00   0.00   46
  9  \w     26.00  56.00   1.00   20.89    --  100.29 -95.00 150.00   30
 10  \w     35.00 128.00   1.00   20.89    --  100.29 -61.00 150.00   93
 11  \w     90.00 153.00   1.00   20.89    --  100.29  61.00-150.00   63
 12  \w     26.00 116.00   1.00   20.89    --  100.29 -77.00  60.00   90
 13  \w     18.00  46.00   1.00   20.89    --  100.29 -95.00 -90.00   28
 14  \w     37.00  62.00   1.00   20.89    --  100.29-125.00-150.00   25
 15  \w     86.00 117.00   1.00   20.89    --  100.29-125.00-150.00   31
 16  \w     33.00 122.00   1.00   20.89    --  100.29 -45.00-120.00   89
 17  \w     12.00 154.00   1.00   20.89    --  100.29   0.00-150.00  142
;
_diffrn_measurement_device 'four-circle diffractometer'
_diffrn_measurement_device_type 'SuperNova, Dual, Cu at home/near, AtlasS2'
_diffrn_measurement_method '\w scans'
_diffrn_orient_matrix_type 'CrysAlisPro convention (1999,Acta A55,543-557)'
_diffrn_orient_matrix_UB_11 -0.0440771000
_diffrn_orient_matrix_UB_12 -0.0660315000
_diffrn_orient_matrix_UB_13 0.0757391000
_diffrn_orient_matrix_UB_21 0.0760602000
_diffrn_orient_matrix_UB_22 -0.0780183000
_diffrn_orient_matrix_UB_23 -0.0055830000
_diffrn_orient_matrix_UB_31 0.0748326000
_diffrn_orient_matrix_UB_32 0.0300956000
_diffrn_orient_matrix_UB_33 0.0373217000
_diffrn_radiation_monochromator mirror
_diffrn_radiation_probe x-ray
_diffrn_radiation_type CuK\a
_diffrn_radiation_wavelength 1.54184
_diffrn_reflns_av_R_equivalents 0.0666
_diffrn_reflns_av_unetI/netI 0.1034
_diffrn_reflns_Laue_measured_fraction_full 0.993
_diffrn_reflns_Laue_measured_fraction_max 0.965
_diffrn_reflns_limit_h_max 16
_diffrn_reflns_limit_h_min -13
_diffrn_reflns_limit_k_max 19
_diffrn_reflns_limit_k_min -17
_diffrn_reflns_limit_l_max 24
_diffrn_reflns_limit_l_min -16
_diffrn_reflns_number 25516
_diffrn_reflns_point_group_measured_fraction_full 0.993
_diffrn_reflns_point_group_measured_fraction_max 0.965
_diffrn_reflns_theta_full 67.684
_diffrn_reflns_theta_max 71.122
_diffrn_reflns_theta_min 3.908
_diffrn_source 'micro-focus sealed X-ray tube'
_diffrn_source_type 'SuperNova (Cu) X-ray Source'
_exptl_absorpt_coefficient_mu 1.849
_exptl_absorpt_correction_T_max 1.00000
_exptl_absorpt_correction_T_min 0.79768
_exptl_absorpt_correction_type multi-scan
_exptl_absorpt_process_details
;
CrysAlisPro 1.171.39.46 (Rigaku Oxford Diffraction, 2018)
Empirical absorption correction using spherical harmonics,
 implemented in SCALE3 ABSPACK scaling algorithm.
;
_exptl_crystal_colour 'clear colourless'
_exptl_crystal_density_diffrn 1.270
_exptl_crystal_description needle
_exptl_crystal_F_000 1536
_exptl_crystal_size_max 0.2
_exptl_crystal_size_mid 0.002
_exptl_crystal_size_min 0.001
_refine_diff_density_max 0.873
_refine_diff_density_min -1.380
_refine_diff_density_rms 0.077
_refine_ls_extinction_method none
_refine_ls_goodness_of_fit_ref 1.044
_refine_ls_hydrogen_treatment constr
_refine_ls_matrix_type full
_refine_ls_number_parameters 980
_refine_ls_number_reflns 14381
_refine_ls_number_restraints 3060
_refine_ls_restrained_S_all 0.982
_refine_ls_R_factor_all 0.1527
_refine_ls_R_factor_gt 0.0938
_refine_ls_shift/su_max 0.001
_refine_ls_shift/su_mean 0.000
_refine_ls_structure_factor_coef Fsqd
_refine_ls_weighting_details 'w=1/[\s^2^(Fo^2^)+(0.1129P)^2^+2.7361P] where P=(Fo^2^+2Fc^2^)/3'
_refine_ls_weighting_scheme calc
_refine_ls_wR_factor_gt 0.2263
_refine_ls_wR_factor_ref 0.2585
_reflns_Friedel_coverage 0.000
_reflns_number_gt 8133
_reflns_number_total 14381
_reflns_threshold_expression 'I > 2\s(I)'
_cod_data_source_file ja0c00112_si_011.cif
_cod_data_source_block sth-299_sqd
_cod_database_code 4134250
_shelx_shelxl_version_number 2018/3
_chemical_oxdiff_formula 'C H'
_chemical_oxdiff_usercomment 'C H'
_shelx_space_group_comment
;
The symmetry employed for this shelxl refinement is uniquely defined
by the following loop, which should always be used as a source of
symmetry information in preference to the above space-group names.
They are only intended as comments.
;
_reflns_odcompleteness_completeness 99.67
_reflns_odcompleteness_iscentric 1
_reflns_odcompleteness_theta 64.99
_olex2_refinement_description
;
1. Fixed Uiso
 At 1.2 times of:
  All C(H) groups, All C(H,H) groups, All C(H,H,H,H) groups
 At 1.5 times of:
  All C(H,H,H) groups
2. Uiso/Uaniso restraints and constraints
C00B \\sim C00C \\sim C00D \\sim C00E \\sim C00F \\sim C00G \\sim C00I \\sim C2
\\sim C6 \\sim C00L \\sim C00M \\sim C5 \\sim C3 \\sim C00P \\sim C00Q \\sim
C00R \\sim C00S \\sim C00T \\sim C00U \\sim C00V \\sim C00W \\sim C00X \\sim C4
\\sim C00Z \\sim C0AA \\sim C01A \\sim C1A \\sim C1 \\sim C01C \\sim C01D \\sim
C01E \\sim C01F \\sim C01G \\sim C01H \\sim C01I \\sim C01J \\sim C01K \\sim
C01L \\sim C01M \\sim C01N \\sim C01O \\sim C01P \\sim C01Q \\sim C01R \\sim
C01S \\sim C01T \\sim C01U \\sim C01W \\sim C01X \\sim C01Y \\sim C01Z \\sim
C02A \\sim C02B \\sim C02C \\sim C02D \\sim C02E \\sim C02F \\sim C02G \\sim
C02H \\sim C02I \\sim C02J \\sim C02K \\sim C02L \\sim C02M \\sim C02N \\sim
C02O \\sim C02T \\sim C02V \\sim C02X \\sim C010 \\sim C011 \\sim C012 \\sim
C013 \\sim C014 \\sim C015 \\sim C016 \\sim C017 \\sim C018 \\sim C019 \\sim
C020 \\sim C021 \\sim C022 \\sim C023 \\sim C024 \\sim C025 \\sim C026 \\sim
C027 \\sim C028 \\sim C029 \\sim C02U \\sim C02W \\sim C02P \\sim C02Q: within
3.8A with sigma of 0.01 and sigma for terminal atoms of 0.02
Uanis(C02X) \\sim Ueq: with sigma of 0.1 and sigma for terminal atoms of 0.2
3. Others
 Sof(C1A)=Sof(H1AA)=Sof(H1AB)=Sof(H1AC)=Sof(H02I)=Sof(H02J)=1-FVAR(1)
 Sof(C0AA)=Sof(H0AA)=Sof(H0AB)=Sof(H0AC)=Sof(H02G)=Sof(H02H)=FVAR(1)
4.a Ternary CH refined with riding coordinates:
 C00R(H00R), C01H(H01H), C01J(H01J), C01T(H01T), C011(H011), C015(H015),
 C018(H018), C019(H019)
4.b Secondary CH2 refined with riding coordinates:
 C01E(H01B,H01C), C01G(H01D,H01E), C01L(H01F,H01G), C02D(H02G,H02H), C02D(H02I,
 H02J)
4.c Aromatic/amide H refined with riding coordinates:
 C00M(H00M), C4(H4), C01A(H01A), C1(H1), C01I(H01I), C01N(H01N), C01Q(H01Q),
 C01R(H01R), C02N(H02Z), C02T(H2AA), C013(H013), C016(H016), C021(H021),
 C025(H025), C026(H026), C027(H027)
4.d Idealised Me refined as rotating group:
 C0AA(H0AA,H0AB,H0AC), C1A(H1AA,H1AB,H1AC), C02A(H02A,H02B,H02C), C02B(H02D,
 H02E,H02F), C02G(H02K,H02L,H02M), C02H(H02N,H02O,H02P), C02J(H02Q,H02R,H02S),
 C02K(H02T,H02U,H02V), C02M(H02W,H02X,H02Y), C02O(H02,H,HA), C02X(H3AA,HB,HC),
 C024(H4AA,HD,HE), C029(H5AA,HF,HG), C02W(H6AA,HH,HI), C02P(H7AA,HJ,HK)
;
_olex2_submission_special_instructions 'No special instructions were received'
_oxdiff_exptl_absorpt_empirical_details
;
Empirical correction (ABSPACK) includes:
- Absorption correction using spherical harmonics
- Frame scaling
;
_oxdiff_exptl_absorpt_empirical_full_max 1.345
_oxdiff_exptl_absorpt_empirical_full_min 0.733

loop_
_space_group_symop_operation_xyz
'x, y, z'
'-x, -y, -z'

loop_
_atom_site_label
_atom_site_type_symbol
_atom_site_fract_x
_atom_site_fract_y
_atom_site_fract_z
_atom_site_U_iso_or_equiv
_atom_site_adp_type
_atom_site_occupancy
_atom_site_site_symmetry_order
_atom_site_calc_flag
_atom_site_refinement_flags_posn
_atom_site_refinement_flags_adp
_atom_site_refinement_flags_occupancy
_atom_site_disorder_assembly
_atom_site_disorder_group
Cl01 Cl 1.06924(9) -0.09694(10) 0.62182(8) 0.0474(4) Uani 1 1 d . . . . .
Cl1 Cl 0.42944(11) 0.62969(12) 0.65675(13) 0.0805(7) Uani 1 1 d . . . . .
Cl2 Cl 0.39829(14) 0.55043(14) 0.82639(16) 0.1138(10) Uani 1 1 d . . . . .
Cl02 Cl 1.02923(9) -0.18967(11) 0.79600(9) 0.0488(4) Uani 1 1 d . . . . .
O005 O 0.8208(2) -0.2026(3) 0.8444(2) 0.0383(8) Uani 1 1 d . . . . .
O006 O 0.8875(3) -0.0457(3) 0.5523(2) 0.0403(9) Uani 1 1 d . . . . .
O007 O 0.6343(3) 0.6745(3) 0.6025(2) 0.0447(9) Uani 1 1 d . . . . .
O009 O 0.5840(4) 0.5316(3) 0.8923(3) 0.0688(14) Uani 1 1 d . . . . .
N00A N 0.8419(3) 0.7241(3) 0.6648(2) 0.0361(10) Uani 1 1 d . . . . .
N00H N 0.6470(4) -0.1232(3) 0.5839(3) 0.0462(12) Uani 1 1 d . . . . .
N01V N 0.8280(4) 0.5948(3) 0.8569(3) 0.0574(14) Uani 1 1 d . . . . .
N008 N 0.6159(3) -0.2445(3) 0.7750(2) 0.0344(10) Uani 1 1 d . . . . .
C00B C 0.7937(3) 0.0788(3) 0.6691(3) 0.0236(8) Uani 1 1 d . U . . .
C00C C 0.8687(3) 0.1450(3) 0.7614(3) 0.0242(8) Uani 1 1 d . U . . .
C00D C 0.7742(3) 0.0339(3) 0.7464(3) 0.0243(8) Uani 1 1 d . U . . .
C00E C 0.8530(3) 0.1533(3) 0.6363(3) 0.0246(8) Uani 1 1 d . U . . .
C00F C 0.9167(3) 0.2802(3) 0.7778(3) 0.0273(9) Uani 1 1 d . U . . .
C00G C 0.4164(3) 0.0218(3) 0.7589(3) 0.0269(9) Uani 1 1 d . U . . .
C00I C 0.8179(3) 0.0603(3) 0.7935(3) 0.0250(8) Uani 1 1 d . U . . .
C2 C 0.5311(3) 0.1514(3) 0.7400(3) 0.0249(8) Uani 1 1 d . U . . .
C6 C 0.5816(3) 0.2860(3) 0.7556(3) 0.0248(8) Uani 1 1 d . U . . .
C00L C 0.8856(3) 0.1918(3) 0.6845(3) 0.0242(9) Uani 1 1 d . U . . .
C00M C 0.8895(3) 0.1901(3) 0.8074(3) 0.0256(8) Uani 1 1 d . U . . .
H00M H 0.884610 0.158177 0.858100 0.031 Uiso 1 1 calc R . . . .
C5 C 0.6000(3) 0.3314(3) 0.6787(3) 0.0274(9) Uani 1 1 d . U . . .
C3 C 0.5493(3) 0.1969(3) 0.6633(3) 0.0251(8) Uani 1 1 d . U . . .
C00P C 0.6243(3) 0.0549(3) 0.6576(3) 0.0264(8) Uani 1 1 d . U . . .
C00Q C 0.8114(3) 0.0061(3) 0.8737(3) 0.0263(9) Uani 1 1 d . U . . .
C00R C 0.5189(3) 0.0472(3) 0.7703(3) 0.0248(8) Uani 1 1 d . U . . .
H00R H 0.527019 0.021351 0.822937 0.030 Uiso 1 1 calc R . . . .
C00S C 0.6749(3) 0.3976(3) 0.7719(3) 0.0279(8) Uani 1 1 d . U . . .
C00T C 0.6150(3) 0.3234(3) 0.8040(3) 0.0255(8) Uani 1 1 d . U . . .
C00U C 0.8617(3) 0.4647(3) 0.7123(3) 0.0270(8) Uani 1 1 d . U . . .
C00V C 0.6067(3) 0.0124(3) 0.7303(3) 0.0252(8) Uani 1 1 d . U . . .
C00W C 0.6935(3) 0.4424(3) 0.6953(3) 0.0285(8) Uani 1 1 d . U . . .
C00X C 0.9345(3) 0.3265(3) 0.7004(3) 0.0264(8) Uani 1 1 d . U . . .
C4 C 0.5773(3) 0.2864(3) 0.6333(3) 0.0284(9) Uani 1 1 d . U . . .
H4 H 0.581653 0.318075 0.582652 0.034 Uiso 1 1 calc R . . . .
C00Z C 0.7901(3) 0.6661(3) 0.6834(3) 0.0306(9) Uani 1 1 d . U . . .
C0AA C 0.7327(7) 0.4337(7) 0.5195(6) 0.038(2) Uani 0.520(10) 1 d . U P A 1
H0AA H 0.798947 0.427709 0.534135 0.057 Uiso 0.520(10) 1 calc GR . P A 1
H0AB H 0.731560 0.476486 0.469443 0.057 Uiso 0.520(10) 1 calc GR . P A 1
H0AC H 0.714355 0.374431 0.523687 0.057 Uiso 0.520(10) 1 calc GR . P A 1
C01A C 0.8988(3) -0.0367(3) 0.9057(3) 0.0297(9) Uani 1 1 d . U . . .
H01A H 0.959421 -0.028912 0.876294 0.036 Uiso 1 1 calc R . . . .
C1A C 0.5797(8) 0.5121(8) 0.5291(7) 0.042(3) Uani 0.480(10) 1 d . U P A 2
H1AA H 0.526949 0.470354 0.543692 0.063 Uiso 0.480(10) 1 calc GR . P A 2
H1AB H 0.596293 0.533120 0.476946 0.063 Uiso 0.480(10) 1 calc GR . P A 2
H1AC H 0.557916 0.564204 0.542325 0.063 Uiso 0.480(10) 1 calc GR . P A 2
C1 C 0.5438(3) 0.1964(3) 0.7847(3) 0.0255(8) Uani 1 1 d . U . . .
H1 H 0.527480 0.167686 0.835108 0.031 Uiso 1 1 calc R . . . .
C01C C 0.8343(3) -0.1607(3) 0.7800(3) 0.0288(9) Uani 1 1 d . U . . .
C01D C 0.8435(3) 0.4226(3) 0.7842(3) 0.0264(8) Uani 1 1 d . U . . .
C01E C 0.8819(3) 0.1955(3) 0.5546(3) 0.0292(10) Uani 1 1 d . U . . .
H01B H 0.865452 0.261685 0.537105 0.035 Uiso 1 1 calc R . . . .
H01C H 0.843166 0.169866 0.530198 0.035 Uiso 1 1 calc R . . . .
C01F C 0.8980(3) -0.0903(3) 0.9799(3) 0.0335(10) Uani 1 1 d . U . . .
C01G C 0.5801(4) 0.1856(3) 0.5351(3) 0.0313(10) Uani 1 1 d . U . . .
H01D H 0.535202 0.240356 0.516900 0.038 Uiso 1 1 calc R . . . .
H01E H 0.647849 0.205581 0.526262 0.038 Uiso 1 1 calc R . . . .
C01H C 0.5538(3) 0.1363(3) 0.6175(3) 0.0267(9) Uani 1 1 d . U . . .
H01H H 0.487313 0.112762 0.624586 0.032 Uiso 1 1 calc R . . . .
C01I C 0.4088(3) -0.0583(3) 0.7473(3) 0.0314(10) Uani 1 1 d . U . . .
H01I H 0.466289 -0.095952 0.745098 0.038 Uiso 1 1 calc R . . . .
C01J C 0.6979(3) -0.0392(3) 0.7688(3) 0.0259(8) Uani 1 1 d . U . . .
H01J H 0.682167 -0.066303 0.822257 0.031 Uiso 1 1 calc R . . . .
C01K C 0.6259(3) 0.6288(3) 0.6671(3) 0.0322(9) Uani 1 1 d . U . . .
C01L C 0.9683(3) 0.4810(3) 0.5907(3) 0.0307(10) Uani 1 1 d . U . . .
H01F H 0.907556 0.483370 0.568633 0.037 Uiso 1 1 calc R . . . .
H01G H 1.020802 0.447739 0.570681 0.037 Uiso 1 1 calc R . . . .
C01M C 0.9361(3) -0.1465(3) 0.7402(3) 0.0286(9) Uani 1 1 d . U . . .
C01N C 0.4977(3) 0.3015(3) 0.9174(3) 0.0310(10) Uani 1 1 d . U . . .
H01N H 0.450366 0.340240 0.887594 0.037 Uiso 1 1 calc R . . . .
C01O C 0.7614(3) -0.0657(3) 0.6514(3) 0.0270(9) Uani 1 1 d . U . . .
C01P C 0.7219(3) 0.5897(3) 0.7070(3) 0.0300(9) Uani 1 1 d . U . . .
C01Q C 0.7202(3) -0.0060(3) 0.9195(3) 0.0301(9) Uani 1 1 d . U . . .
H01Q H 0.660997 0.022559 0.899372 0.036 Uiso 1 1 calc R . . . .
C01R C 1.1033(4) 0.3369(4) 0.8034(3) 0.0357(10) Uani 1 1 d . U . . .
H01R H 1.101504 0.308055 0.770756 0.043 Uiso 1 1 calc R . . . .
C01S C 0.2368(3) 0.0533(3) 0.7553(3) 0.0335(10) Uani 1 1 d . U . . .
C01T C 0.9110(3) 0.3380(3) 0.8246(3) 0.0295(9) Uani 1 1 d . U . . .
H01T H 0.875420 0.303667 0.872437 0.035 Uiso 1 1 calc R . . . .
C01U C 0.6398(3) 0.1854(3) 1.0069(3) 0.0325(10) Uani 1 1 d . U . . .
C01W C 0.7060(3) 0.5408(3) 0.7923(3) 0.0316(9) Uani 1 1 d . U . . .
C01X C 0.6982(3) -0.1001(3) 0.6133(3) 0.0318(10) Uani 1 1 d . U . . .
C01Y C 0.8703(3) -0.0728(3) 0.6184(3) 0.0297(9) Uani 1 1 d . U . . .
C01Z C 0.9511(3) -0.1075(3) 0.6674(3) 0.0305(9) Uani 1 1 d . U . . .
C02A C 0.1439(4) 0.1128(4) 0.7599(4) 0.0447(13) Uani 1 1 d . U . . .
H02A H 0.128770 0.109790 0.809306 0.067 Uiso 1 1 calc GR . . . .
H02B H 0.089065 0.091148 0.746030 0.067 Uiso 1 1 calc GR . . . .
H02C H 0.154219 0.175562 0.727265 0.067 Uiso 1 1 calc GR . . . .
C02B C 0.5727(4) 0.1246(4) 0.4928(3) 0.0373(12) Uani 1 1 d . U . . .
H02D H 0.587081 0.159432 0.441171 0.056 Uiso 1 1 calc GR . . . .
H02E H 0.506205 0.103525 0.502165 0.056 Uiso 1 1 calc GR . . . .
H02F H 0.620136 0.072272 0.508353 0.056 Uiso 1 1 calc GR . . . .
C02C C 0.7731(4) 0.5735(3) 0.8279(3) 0.0372(10) Uani 1 1 d . U . . .
C02D C 0.6647(4) 0.4663(4) 0.5649(3) 0.0400(11) Uani 1 1 d . U . . .
H02G H 0.599275 0.472771 0.547649 0.048 Uiso 0.520(10) 1 calc R . P A 1
H02H H 0.682407 0.528112 0.556075 0.048 Uiso 0.520(10) 1 calc R . P A 1
H02I H 0.713650 0.511786 0.554104 0.048 Uiso 0.480(10) 1 calc R . P A 2
H02J H 0.693290 0.422566 0.543115 0.048 Uiso 0.480(10) 1 calc R . P A 2
C02E C 1.1954(4) 0.3562(4) 0.8163(3) 0.0434(12) Uani 1 1 d . U . . .
C02F C 0.5979(4) 0.5486(4) 0.8274(3) 0.0410(11) Uani 1 1 d . U . . .
C02G C 0.7187(4) 0.1270(4) 1.0549(3) 0.0478(14) Uani 1 1 d . U . . .
H02K H 0.761200 0.093539 1.029666 0.072 Uiso 1 1 calc GR . . . .
H02L H 0.687077 0.084087 1.099678 0.072 Uiso 1 1 calc GR . . . .
H02M H 0.758151 0.166099 1.066088 0.072 Uiso 1 1 calc GR . . . .
C02H C 0.3118(4) -0.1725(4) 0.7268(4) 0.0491(15) Uani 1 1 d . U . . .
H02N H 0.378231 -0.196897 0.717525 0.074 Uiso 1 1 calc GR . . . .
H02O H 0.274998 -0.159699 0.685393 0.074 Uiso 1 1 calc GR . . . .
H02P H 0.278344 -0.216866 0.769792 0.074 Uiso 1 1 calc GR . . . .
C02I C 0.5265(4) 0.6041(4) 0.7088(3) 0.0421(11) Uani 1 1 d . U . . .
C02J C 0.6196(4) -0.0712(5) 1.0423(3) 0.0500(15) Uani 1 1 d . U . . .
H02Q H 0.590584 -0.011639 1.039593 0.075 Uiso 1 1 calc GR . . . .
H02R H 0.631563 -0.108867 1.092104 0.075 Uiso 1 1 calc GR . . . .
H02S H 0.574376 -0.100494 1.025904 0.075 Uiso 1 1 calc GR . . . .
C02K C 0.9943(4) -0.1351(4) 1.0129(3) 0.0524(16) Uani 1 1 d . U . . .
H02T H 0.979825 -0.171373 1.064218 0.079 Uiso 1 1 calc GR . . . .
H02U H 1.038215 -0.088014 1.006921 0.079 Uiso 1 1 calc GR . . . .
H02V H 1.026228 -0.174278 0.988449 0.079 Uiso 1 1 calc GR . . . .
C02L C 0.5160(4) 0.5699(4) 0.7806(4) 0.0471(12) Uani 1 1 d . U . . .
C02M C 0.3735(4) 0.2900(5) 1.0268(3) 0.0629(18) Uani 1 1 d . U . . .
H02W H 0.348075 0.349349 0.994544 0.094 Uiso 1 1 calc GR . . . .
H02X H 0.380689 0.292360 1.073469 0.094 Uiso 1 1 calc GR . . . .
H02Y H 0.327685 0.244149 1.033547 0.094 Uiso 1 1 calc GR . . . .
C02N C 1.0167(4) 0.3954(5) 0.8908(4) 0.0522(12) Uani 1 1 d . U . . .
H02Z H 0.957464 0.410429 0.914691 0.063 Uiso 1 1 calc R . . . .
C02O C 1.2904(4) 0.3347(5) 0.7759(4) 0.0546(15) Uani 1 1 d . U . . .
H02 H 1.327263 0.283081 0.809061 0.082 Uiso 1 1 calc GR . . . .
H H 1.330259 0.387597 0.756600 0.082 Uiso 1 1 calc GR . . . .
HA H 1.274708 0.319708 0.736341 0.082 Uiso 1 1 calc GR . . . .
C02T C 1.1954(4) 0.3925(5) 0.8693(4) 0.0589(14) Uani 1 1 d . U . . .
H2AA H 1.256116 0.406065 0.878780 0.071 Uiso 1 1 calc R . . . .
C02V C 1.1096(5) 0.4091(5) 0.9082(4) 0.0663(15) Uani 1 1 d . U . . .
C02X C 1.1119(6) 0.4396(8) 0.9720(5) 0.106(3) Uani 1 1 d . U . . .
H3AA H 1.086734 0.502954 0.958170 0.158 Uiso 1 1 calc GR . . . .
HB H 1.179529 0.433613 0.984071 0.158 Uiso 1 1 calc GR . . . .
HC H 1.070773 0.401389 1.013967 0.158 Uiso 1 1 calc GR . . . .
C010 C 0.6699(3) -0.1876(3) 0.7586(3) 0.0293(9) Uani 1 1 d . U . . .
C011 C 0.7323(3) 0.0412(3) 0.6289(3) 0.0251(8) Uani 1 1 d . U . . .
H011 H 0.743078 0.074464 0.575616 0.030 Uiso 1 1 calc R . . . .
C012 C 0.7419(3) -0.1152(3) 0.7373(3) 0.0260(9) Uani 1 1 d . U . . .
C013 C 0.9240(3) 0.2807(3) 0.6554(3) 0.0272(9) Uani 1 1 d . U . . .
H013 H 0.942301 0.308653 0.605182 0.033 Uiso 1 1 calc R . . . .
C014 C 0.6519(3) 0.4150(3) 0.6466(3) 0.0275(9) Uani 1 1 d . U . . .
C015 C 0.9508(3) 0.4297(3) 0.6729(3) 0.0277(9) Uani 1 1 d . U . . .
H015 H 1.010588 0.435117 0.693660 0.033 Uiso 1 1 calc R . . . .
C016 C 0.3307(3) 0.0777(3) 0.7627(3) 0.0292(9) Uani 1 1 d . U . . .
H016 H 0.335391 0.131796 0.770249 0.035 Uiso 1 1 calc R . . . .
C017 C 0.5904(3) 0.2805(3) 0.8855(3) 0.0269(9) Uani 1 1 d . U . . .
C018 C 0.7696(3) 0.5164(3) 0.6740(3) 0.0283(8) Uani 1 1 d . U . . .
H018 H 0.785278 0.544979 0.620637 0.034 Uiso 1 1 calc R . . . .
C019 C 0.7354(3) 0.4332(3) 0.8139(3) 0.0272(8) Uani 1 1 d . U . . .
H019 H 0.724767 0.398500 0.867004 0.033 Uiso 1 1 calc R . . . .
C020 C 0.7176(4) -0.0597(4) 0.9938(3) 0.0342(10) Uani 1 1 d . U . . .
C021 C 0.2328(3) -0.0272(4) 0.7430(3) 0.0351(11) Uani 1 1 d . U . . .
H021 H 0.171140 -0.043677 0.737487 0.042 Uiso 1 1 calc R . . . .
C022 C 0.3177(3) -0.0838(3) 0.7389(3) 0.0342(10) Uani 1 1 d . U . . .
C023 C 1.0137(4) 0.3594(4) 0.8380(3) 0.0346(10) Uani 1 1 d . U . . .
C024 C 0.9982(4) 0.5792(3) 0.5709(3) 0.0377(12) Uani 1 1 d . U . . .
H4AA H 0.998131 0.612947 0.518913 0.057 Uiso 1 1 calc GR . . . .
HD H 1.064029 0.577092 0.585004 0.057 Uiso 1 1 calc GR . . . .
HE H 0.951172 0.609468 0.596404 0.057 Uiso 1 1 calc GR . . . .
C025 C 0.6606(3) 0.2216(3) 0.9312(3) 0.0321(10) Uani 1 1 d . U . . .
H025 H 0.722432 0.206487 0.910397 0.039 Uiso 1 1 calc R . . . .
C026 C 0.8060(4) -0.1018(4) 1.0231(3) 0.0362(11) Uani 1 1 d . U . . .
H026 H 0.804162 -0.138848 1.072857 0.043 Uiso 1 1 calc R . . . .
C027 C 0.5466(4) 0.2085(4) 1.0367(3) 0.0371(11) Uani 1 1 d . U . . .
H027 H 0.532302 0.184997 1.087533 0.045 Uiso 1 1 calc R . . . .
C028 C 0.4746(4) 0.2652(4) 0.9936(3) 0.0377(11) Uani 1 1 d . U . . .
C029 C 0.9931(4) 0.1782(4) 0.5344(3) 0.0396(12) Uani 1 1 d . U . . .
H5AA H 1.008510 0.208557 0.482306 0.059 Uiso 1 1 calc GR . . . .
HF H 1.008949 0.112970 0.548842 0.059 Uiso 1 1 calc GR . . . .
HG H 1.031845 0.202311 0.559340 0.059 Uiso 1 1 calc GR . . . .
N02S N 1.2107(6) 0.6903(6) 0.6159(5) 0.103(3) Uani 1 1 d . . . . .
C02U C 1.1593(6) 0.6581(6) 0.6685(6) 0.076(2) Uani 1 1 d . U . . .
C02W C 1.0914(6) 0.6151(6) 0.7369(5) 0.085(2) Uani 1 1 d . U . . .
H6AA H 1.024203 0.641254 0.728898 0.128 Uiso 1 1 calc GR . . . .
HH H 1.113235 0.626967 0.776268 0.128 Uiso 1 1 calc GR . . . .
HI H 1.093055 0.549617 0.749474 0.128 Uiso 1 1 calc GR . . . .
N02R N 1.1950(5) 0.3393(5) 0.5629(5) 0.106(3) Uani 1 1 d . . . . .
C02P C 1.2733(5) 0.1864(5) 0.5562(4) 0.0673(19) Uani 1 1 d . U . . .
H7AA H 1.301811 0.149966 0.601279 0.101 Uiso 1 1 calc GR . . . .
HJ H 1.324675 0.198407 0.515885 0.101 Uiso 1 1 calc GR . . . .
HK H 1.222216 0.153330 0.549454 0.101 Uiso 1 1 calc GR . . . .
C02Q C 1.2297(5) 0.2731(5) 0.5594(4) 0.0658(19) Uani 1 1 d . U . . .

loop_
_atom_site_aniso_label
_atom_site_aniso_U_11
_atom_site_aniso_U_22
_atom_site_aniso_U_33
_atom_site_aniso_U_23
_atom_site_aniso_U_13
_atom_site_aniso_U_12
Cl01 0.0258(6) 0.0583(9) 0.0550(9) -0.0211(7) 0.0042(6) -0.0018(6)
Cl1 0.0334(8) 0.0563(10) 0.151(2) -0.0336(12) -0.0285(10) -0.0001(7)
Cl2 0.0492(10) 0.0626(12) 0.164(2) 0.0062(13) 0.0454(12) 0.0085(9)
Cl02 0.0263(6) 0.0588(9) 0.0649(10) -0.0276(8) -0.0073(6) 0.0014(6)
O005 0.0270(17) 0.045(2) 0.036(2) -0.0098(18) -0.0017(15) 0.0027(15)
O006 0.039(2) 0.042(2) 0.037(2) -0.0172(18) 0.0054(16) 0.0031(16)
O007 0.039(2) 0.038(2) 0.058(3) -0.018(2) -0.0140(18) 0.0061(17)
O009 0.085(3) 0.044(3) 0.060(3) -0.015(2) 0.031(3) 0.005(2)
N00A 0.032(2) 0.031(2) 0.045(3) -0.016(2) 0.0009(19) -0.0057(19)
N00H 0.049(3) 0.032(2) 0.058(3) -0.013(2) -0.018(2) -0.004(2)
N01V 0.086(4) 0.040(3) 0.047(3) -0.016(3) -0.014(3) -0.004(3)
N008 0.030(2) 0.027(2) 0.047(3) -0.015(2) 0.0012(19) -0.0057(18)
C00B 0.0169(15) 0.0255(16) 0.0312(17) -0.0148(14) -0.0017(14) 0.0010(14)
C00C 0.0164(16) 0.0246(18) 0.0327(19) -0.0129(16) -0.0025(15) 0.0019(15)
C00D 0.0177(15) 0.0243(16) 0.0328(17) -0.0135(14) -0.0016(14) -0.0004(14)
C00E 0.0182(16) 0.0260(17) 0.0323(19) -0.0150(15) -0.0002(15) -0.0006(15)
C00F 0.0197(16) 0.0281(18) 0.0345(19) -0.0127(16) -0.0023(15) -0.0006(15)
C00G 0.0197(17) 0.0291(19) 0.0326(19) -0.0126(16) 0.0012(15) -0.0056(15)
C00I 0.0171(15) 0.0243(17) 0.0330(18) -0.0126(15) 0.0007(15) 0.0029(14)
C2 0.0161(16) 0.0252(17) 0.0337(19) -0.0125(15) 0.0011(15) -0.0018(14)
C6 0.0163(16) 0.0274(18) 0.0334(19) -0.0146(16) -0.0031(15) -0.0001(15)
C00L 0.0173(17) 0.0247(18) 0.031(2) -0.0135(16) 0.0028(15) 0.0000(15)
C00M 0.0178(16) 0.0272(17) 0.0336(19) -0.0146(15) -0.0008(15) 0.0010(15)
C5 0.0224(18) 0.0258(19) 0.034(2) -0.0114(17) -0.0015(16) -0.0011(16)
C3 0.0173(16) 0.0275(17) 0.0324(18) -0.0131(15) -0.0037(15) -0.0010(14)
C00P 0.0199(16) 0.0253(17) 0.0360(18) -0.0131(15) -0.0025(15) -0.0037(14)
C00Q 0.0225(17) 0.0237(18) 0.033(2) -0.0115(16) -0.0002(16) -0.0035(15)
C00R 0.0191(16) 0.0267(18) 0.0296(19) -0.0119(16) -0.0012(15) -0.0024(15)
C00S 0.0216(15) 0.0250(16) 0.0369(17) -0.0136(14) 0.0010(14) 0.0019(14)
C00T 0.0210(16) 0.0244(17) 0.0324(18) -0.0134(15) -0.0005(15) 0.0003(14)
C00U 0.0241(16) 0.0221(16) 0.0363(18) -0.0131(15) -0.0003(15) -0.0031(14)
C00V 0.0176(15) 0.0255(17) 0.0340(18) -0.0132(15) 0.0008(14) -0.0041(14)
C00W 0.0231(16) 0.0241(16) 0.0391(18) -0.0142(15) 0.0017(15) -0.0022(14)
C00X 0.0187(16) 0.0267(18) 0.0357(19) -0.0148(16) -0.0004(15) -0.0011(15)
C4 0.0252(17) 0.0265(18) 0.0331(19) -0.0104(16) -0.0038(16) -0.0033(15)
C00Z 0.0284(19) 0.0268(19) 0.039(2) -0.0158(17) -0.0016(17) -0.0016(17)
C0AA 0.030(4) 0.040(5) 0.040(5) -0.012(4) -0.001(4) -0.001(4)
C01A 0.0225(18) 0.0262(19) 0.038(2) -0.0096(18) -0.0029(17) -0.0038(16)
C1A 0.031(5) 0.037(5) 0.049(5) -0.005(4) -0.016(4) -0.003(4)
C1 0.0183(16) 0.0272(17) 0.0309(18) -0.0123(15) 0.0009(15) 0.0000(14)
C01C 0.0199(17) 0.0272(18) 0.038(2) -0.0126(17) 0.0002(16) -0.0012(15)
C01D 0.0224(16) 0.0246(16) 0.0381(18) -0.0180(15) -0.0018(15) -0.0043(14)
C01E 0.028(2) 0.029(2) 0.033(2) -0.0156(19) 0.0052(18) -0.0058(18)
C01F 0.027(2) 0.030(2) 0.041(2) -0.0105(19) -0.0078(19) 0.0013(18)
C01G 0.029(2) 0.032(2) 0.033(2) -0.0116(19) -0.0052(18) -0.0003(18)
C01H 0.0197(17) 0.0290(18) 0.0324(19) -0.0119(16) -0.0034(15) -0.0040(15)
C01I 0.0243(18) 0.031(2) 0.038(2) -0.0140(18) 0.0021(17) -0.0025(17)
C01J 0.0202(16) 0.0261(17) 0.0323(17) -0.0136(15) 0.0016(14) -0.0005(14)
C01K 0.0249(18) 0.0235(18) 0.049(2) -0.0155(17) -0.0022(17) -0.0017(16)
C01L 0.027(2) 0.026(2) 0.038(2) -0.0133(19) 0.0048(18) -0.0024(17)
C01M 0.0191(18) 0.030(2) 0.040(2) -0.0174(18) -0.0016(17) -0.0018(16)
C01N 0.0246(19) 0.034(2) 0.033(2) -0.0135(18) 0.0001(17) -0.0005(17)
C01O 0.0210(17) 0.0266(18) 0.0344(19) -0.0130(16) -0.0007(15) -0.0019(15)
C01P 0.0236(17) 0.0228(18) 0.042(2) -0.0126(16) 0.0012(16) -0.0020(15)
C01Q 0.0219(18) 0.032(2) 0.035(2) -0.0115(17) -0.0024(16) -0.0015(16)
C01R 0.029(2) 0.037(2) 0.047(2) -0.0230(19) -0.0051(18) 0.0019(18)
C01S 0.022(2) 0.032(2) 0.043(3) -0.012(2) -0.0010(19) -0.0001(18)
C01T 0.0257(18) 0.0279(18) 0.038(2) -0.0163(16) 0.0002(16) -0.0014(16)
C01U 0.025(2) 0.032(2) 0.035(2) -0.008(2) -0.0028(18) -0.0022(18)
C01W 0.0280(18) 0.0236(18) 0.042(2) -0.0140(16) 0.0071(17) -0.0024(16)
C01X 0.0273(19) 0.0286(19) 0.039(2) -0.0123(17) -0.0021(17) -0.0042(17)
C01Y 0.0252(18) 0.0256(19) 0.038(2) -0.0146(17) 0.0051(17) -0.0025(16)
C01Z 0.0244(19) 0.030(2) 0.041(2) -0.0195(18) 0.0019(17) -0.0033(17)
C02A 0.026(2) 0.041(3) 0.067(4) -0.021(3) -0.008(2) 0.000(2)
C02B 0.043(3) 0.036(3) 0.032(3) -0.013(2) -0.003(2) 0.002(2)
C02C 0.043(2) 0.027(2) 0.042(2) -0.0144(18) 0.0019(19) -0.0051(18)
C02D 0.043(2) 0.031(2) 0.043(2) -0.008(2) -0.006(2) -0.013(2)
C02E 0.032(2) 0.053(3) 0.057(3) -0.033(2) -0.009(2) 0.004(2)
C02F 0.040(2) 0.026(2) 0.050(2) -0.0121(18) 0.0123(19) -0.0011(18)
C02G 0.035(3) 0.050(3) 0.042(3) -0.001(3) -0.003(2) -0.002(2)
C02H 0.031(3) 0.050(3) 0.078(4) -0.037(3) -0.006(3) -0.005(2)
C02I 0.028(2) 0.029(2) 0.064(3) -0.014(2) 0.000(2) -0.0027(18)
C02J 0.037(3) 0.068(4) 0.034(3) -0.007(3) -0.003(2) -0.007(3)
C02K 0.038(3) 0.053(4) 0.052(4) -0.004(3) -0.017(3) 0.004(3)
C02L 0.029(2) 0.032(2) 0.068(3) -0.011(2) 0.010(2) 0.0013(19)
C02M 0.040(3) 0.093(5) 0.040(3) -0.017(3) 0.007(3) 0.014(3)
C02N 0.039(2) 0.067(3) 0.064(3) -0.040(2) -0.011(2) 0.007(2)
C02O 0.033(3) 0.060(4) 0.082(4) -0.038(3) -0.008(3) -0.002(3)
C02T 0.037(2) 0.079(3) 0.076(3) -0.046(3) -0.014(2) 0.006(2)
C02V 0.055(3) 0.088(3) 0.077(3) -0.055(3) -0.014(3) 0.010(3)
C02X 0.072(5) 0.167(7) 0.118(6) -0.098(5) -0.031(4) 0.020(5)
C010 0.0252(19) 0.028(2) 0.037(2) -0.0166(17) 0.0010(17) 0.0013(17)
C011 0.0184(15) 0.0260(16) 0.0322(17) -0.0130(15) -0.0010(14) -0.0011(14)
C012 0.0187(16) 0.0258(18) 0.0347(19) -0.0137(16) 0.0001(15) -0.0021(15)
C013 0.0205(17) 0.0260(18) 0.0336(19) -0.0106(16) 0.0010(15) -0.0025(15)
C014 0.0238(17) 0.0246(18) 0.0347(19) -0.0131(16) -0.0010(15) 0.0006(15)
C015 0.0225(17) 0.0249(18) 0.038(2) -0.0163(16) 0.0022(16) -0.0018(15)
C016 0.0239(18) 0.028(2) 0.036(2) -0.0131(17) -0.0013(17) -0.0029(16)
C017 0.0218(18) 0.0263(19) 0.032(2) -0.0112(17) 0.0014(16) -0.0041(16)
C018 0.0239(16) 0.0248(16) 0.0367(18) -0.0135(15) 0.0011(15) -0.0021(14)
C019 0.0253(16) 0.0235(16) 0.0364(18) -0.0160(15) 0.0004(15) -0.0027(14)
C020 0.028(2) 0.037(2) 0.034(2) -0.012(2) 0.0026(19) -0.0043(19)
C021 0.022(2) 0.037(2) 0.047(3) -0.016(2) -0.0057(19) -0.0062(18)
C022 0.027(2) 0.032(2) 0.046(3) -0.017(2) -0.0001(19) -0.0065(18)
C023 0.0292(19) 0.041(2) 0.044(2) -0.0266(18) -0.0094(17) 0.0023(17)
C024 0.043(3) 0.028(3) 0.042(3) -0.016(2) 0.012(2) -0.009(2)
C025 0.0249(18) 0.033(2) 0.035(2) -0.0115(17) 0.0027(16) -0.0018(16)
C026 0.034(2) 0.037(2) 0.034(2) -0.008(2) -0.0034(19) -0.008(2)
C027 0.033(2) 0.045(3) 0.030(2) -0.010(2) 0.0010(19) -0.006(2)
C028 0.030(2) 0.047(3) 0.036(2) -0.016(2) 0.0015(19) -0.003(2)
C029 0.039(3) 0.036(3) 0.045(3) -0.020(2) 0.014(2) -0.010(2)
N02S 0.079(5) 0.137(8) 0.084(6) -0.027(5) -0.025(4) -0.010(5)
C02U 0.061(4) 0.077(5) 0.095(6) -0.036(5) -0.027(4) 0.007(4)
C02W 0.072(5) 0.080(5) 0.107(6) -0.042(5) -0.003(4) 0.002(4)
N02R 0.056(4) 0.065(5) 0.178(9) -0.038(5) 0.029(5) -0.013(3)
C02P 0.056(4) 0.067(5) 0.064(5) -0.015(4) 0.004(3) 0.010(3)
C02Q 0.043(3) 0.054(4) 0.082(5) -0.012(4) 0.005(3) -0.002(3)

loop_
_atom_type_symbol
_atom_type_description
_atom_type_scat_dispersion_real
_atom_type_scat_dispersion_imag
_atom_type_scat_source
C C 0.0181 0.0091 'International Tables Vol C Tables 4.2.6.8 and 6.1.1.4'
H H 0.0000 0.0000 'International Tables Vol C Tables 4.2.6.8 and 6.1.1.4'
Cl Cl 0.3639 0.7018 'International Tables Vol C Tables 4.2.6.8 and 6.1.1.4'
N N 0.0311 0.0180 'International Tables Vol C Tables 4.2.6.8 and 6.1.1.4'
O O 0.0492 0.0322 'International Tables Vol C Tables 4.2.6.8 and 6.1.1.4'

loop_
_geom_angle_atom_site_label_1
_geom_angle_atom_site_label_2
_geom_angle_atom_site_label_3
_geom_angle
_geom_angle_site_symmetry_1
_geom_angle_site_symmetry_3
_geom_angle_publ_flag
C00D C00B C011 111.2(4) . . ?
C00E C00B C00D 122.9(4) . . ?
C00E C00B C011 125.5(4) . . ?
C00L C00C C00I 121.4(4) . . ?
C00L C00C C00M 118.5(4) . . ?
C00M C00C C00I 119.4(4) . . ?
C00B C00D C01J 113.0(4) . . ?
C00I C00D C00B 121.1(4) . . ?
C00I C00D C01J 125.8(4) . . ?
C00B C00E C00L 116.6(4) . . ?
C00B C00E C01E 123.1(4) . . ?
C00L C00E C01E 120.3(4) . . ?
C00M C00F C00X 120.1(4) . . ?
C00M C00F C01T 121.5(4) . . ?
C00X C00F C01T 117.6(4) . . ?
C01I C00G C00R 120.5(4) . . ?
C01I C00G C016 119.4(4) . . ?
C016 C00G C00R 120.1(4) . . ?
C00C C00I C00Q 120.8(4) . . ?
C00D C00I C00C 116.9(4) . . ?
C00D C00I C00Q 122.2(4) . . ?
C3 C2 C00R 117.4(4) . . ?
C1 C2 C3 119.5(4) . . ?
C1 C2 C00R 121.8(4) . . ?
C5 C6 C00T 120.3(4) . . ?
C5 C6 C1 118.9(4) . . ?
C1 C6 C00T 120.2(4) . . ?
C00C C00L C00E 119.7(4) . . ?
C00C C00L C013 119.4(4) . . ?
C013 C00L C00E 120.5(4) . . ?
C00C C00M H00M 119.5 . . ?
C00F C00M C00C 120.9(4) . . ?
C00F C00M H00M 119.5 . . ?
C6 C5 C4 118.4(4) . . ?
C6 C5 C014 121.4(4) . . ?
C4 C5 C014 119.8(4) . . ?
C2 C3 C01H 116.4(4) . . ?
C4 C3 C2 120.3(4) . . ?
C4 C3 C01H 122.5(4) . . ?
C00V C00P C01H 118.6(4) . . ?
C00V C00P C011 113.3(4) . . ?
C011 C00P C01H 123.7(4) . . ?
C01A C00Q C00I 118.8(4) . . ?
C01A C00Q C01Q 118.1(4) . . ?
C01Q C00Q C00I 123.1(4) . . ?
C00G C00R H00R 109.0 . . ?
C2 C00R C00G 113.6(4) . . ?
C2 C00R H00R 109.0 . . ?
C00V C00R C00G 113.2(4) . . ?
C00V C00R C2 102.9(3) . . ?
C00V C00R H00R 109.0 . . ?
C00T C00S C00W 122.2(4) . . ?
C00T C00S C019 124.6(4) . . ?
C00W C00S C019 112.9(4) . . ?
C6 C00T C017 121.5(4) . . ?
C00S C00T C6 116.9(4) . . ?
C00S C00T C017 121.5(4) . . ?
C01D C00U C015 119.0(4) . . ?
C01D C00U C018 113.8(4) . . ?
C015 C00U C018 122.4(4) . . ?
C00P C00V C00R 119.2(4) . . ?
C00P C00V C01J 114.5(4) . . ?
C00R C00V C01J 121.3(4) . . ?
C00S C00W C018 111.8(4) . . ?
C014 C00W C00S 122.1(4) . . ?
C014 C00W C018 125.9(4) . . ?
C00F C00X C015 115.8(4) . . ?
C013 C00X C00F 119.5(4) . . ?
C013 C00X C015 124.2(4) . . ?
C5 C4 H4 119.5 . . ?
C3 C4 C5 121.0(5) . . ?
C3 C4 H4 119.5 . . ?
N00A C00Z C01P 179.3(5) . . ?
H0AA C0AA H0AB 109.5 . . ?
H0AA C0AA H0AC 109.5 . . ?
H0AB C0AA H0AC 109.5 . . ?
C02D C0AA H0AA 109.5 . . ?
C02D C0AA H0AB 109.5 . . ?
C02D C0AA H0AC 109.5 . . ?
C00Q C01A H01A 119.0 . . ?
C01F C01A C00Q 122.0(4) . . ?
C01F C01A H01A 119.0 . . ?
H1AA C1A H1AB 109.5 . . ?
H1AA C1A H1AC 109.5 . . ?
H1AB C1A H1AC 109.5 . . ?
C02D C1A H1AA 109.5 . . ?
C02D C1A H1AB 109.5 . . ?
C02D C1A H1AC 109.5 . . ?
C2 C1 C6 121.4(4) . . ?
C2 C1 H1 119.3 . . ?
C6 C1 H1 119.3 . . ?
O005 C01C C01M 122.3(4) . . ?
O005 C01C C012 118.3(4) . . ?
C01M C01C C012 119.3(4) . . ?
C00U C01D C01T 118.7(4) . . ?
C00U C01D C019 114.7(4) . . ?
C019 C01D C01T 120.8(4) . . ?
C00E C01E H01B 109.1 . . ?
C00E C01E H01C 109.1 . . ?
C00E C01E C029 112.4(4) . . ?
H01B C01E H01C 107.8 . . ?
C029 C01E H01B 109.1 . . ?
C029 C01E H01C 109.1 . . ?
C01A C01F C02K 120.6(5) . . ?
C01A C01F C026 118.2(4) . . ?
C026 C01F C02K 121.3(5) . . ?
H01D C01G H01E 107.8 . . ?
C01H C01G H01D 109.1 . . ?
C01H C01G H01E 109.1 . . ?
C02B C01G H01D 109.1 . . ?
C02B C01G H01E 109.1 . . ?
C02B C01G C01H 112.6(4) . . ?
C3 C01H H01H 107.3 . . ?
C00P C01H C3 102.2(3) . . ?
C00P C01H C01G 116.6(4) . . ?
C00P C01H H01H 107.3 . . ?
C01G C01H C3 115.5(4) . . ?
C01G C01H H01H 107.3 . . ?
C00G C01I H01I 119.2 . . ?
C00G C01I C022 121.6(5) . . ?
C022 C01I H01I 119.2 . . ?
C00D C01J H01J 111.6 . . ?
C00D C01J C012 107.9(3) . . ?
C00V C01J C00D 104.4(4) . . ?
C00V C01J H01J 111.6 . . ?
C00V C01J C012 109.6(4) . . ?
C012 C01J H01J 111.6 . . ?
O007 C01K C01P 118.9(4) . . ?
O007 C01K C02I 121.8(5) . . ?
C02I C01K C01P 119.2(5) . . ?
H01F C01L H01G 108.0 . . ?
C015 C01L H01F 109.3 . . ?
C015 C01L H01G 109.3 . . ?
C015 C01L C024 111.6(4) . . ?
C024 C01L H01F 109.3 . . ?
C024 C01L H01G 109.3 . . ?
C01C C01M Cl02 113.6(4) . . ?
C01Z C01M Cl02 124.1(4) . . ?
C01Z C01M C01C 122.3(4) . . ?
C017 C01N H01N 119.5 . . ?
C017 C01N C028 121.1(5) . . ?
C028 C01N H01N 119.5 . . ?
C01X C01O C01Y 107.3(4) . . ?
C01X C01O C011 107.0(4) . . ?
C01X C01O C012 111.6(4) . . ?
C01Y C01O C011 105.8(4) . . ?
C01Y C01O C012 115.9(4) . . ?
C012 C01O C011 108.7(4) . . ?
C00Z C01P C01K 107.5(4) . . ?
C00Z C01P C01W 111.9(4) . . ?
C00Z C01P C018 108.4(4) . . ?
C01K C01P C01W 116.2(4) . . ?
C01K C01P C018 103.5(4) . . ?
C01W C01P C018 108.8(4) . . ?
C00Q C01Q H01Q 119.6 . . ?
C020 C01Q C00Q 120.9(4) . . ?
C020 C01Q H01Q 119.6 . . ?
C02E C01R H01R 119.1 . . ?
C02E C01R C023 121.9(5) . . ?
C023 C01R H01R 119.1 . . ?
C016 C01S C02A 120.9(5) . . ?
C021 C01S C02A 120.9(4) . . ?
C021 C01S C016 118.2(4) . . ?
C00F C01T C01D 103.0(4) . . ?
C00F C01T H01T 107.9 . . ?
C00F C01T C023 114.4(4) . . ?
C01D C01T H01T 107.9 . . ?
C01D C01T C023 115.3(4) . . ?
C023 C01T H01T 107.9 . . ?
C025 C01U C02G 120.2(5) . . ?
C025 C01U C027 118.3(4) . . ?
C027 C01U C02G 121.4(5) . . ?
C01P C01W C019 108.2(4) . . ?
C02C C01W C01P 111.5(4) . . ?
C02C C01W C02F 108.4(4) . . ?
C02C C01W C019 106.1(4) . . ?
C02F C01W C01P 115.7(4) . . ?
C02F C01W C019 106.5(4) . . ?
N00H C01X C01O 177.0(5) . . ?
O006 C01Y C01O 118.5(4) . . ?
O006 C01Y C01Z 121.8(4) . . ?
C01Z C01Y C01O 119.6(4) . . ?
C01M C01Z Cl01 121.8(4) . . ?
C01M C01Z C01Y 124.3(4) . . ?
C01Y C01Z Cl01 113.9(4) . . ?
C01S C02A H02A 109.5 . . ?
C01S C02A H02B 109.5 . . ?
C01S C02A H02C 109.5 . . ?
H02A C02A H02B 109.5 . . ?
H02A C02A H02C 109.5 . . ?
H02B C02A H02C 109.5 . . ?
C01G C02B H02D 109.5 . . ?
C01G C02B H02E 109.5 . . ?
C01G C02B H02F 109.5 . . ?
H02D C02B H02E 109.5 . . ?
H02D C02B H02F 109.5 . . ?
H02E C02B H02F 109.5 . . ?
N01V C02C C01W 176.7(6) . . ?
C0AA C02D H02G 106.9 . . ?
C0AA C02D H02H 106.9 . . ?
C0AA C02D C014 121.7(6) . . ?
C1A C02D H02I 107.7 . . ?
C1A C02D H02J 107.7 . . ?
C1A C02D C014 118.4(7) . . ?
H02G C02D H02H 106.7 . . ?
H02I C02D H02J 107.1 . . ?
C014 C02D H02G 106.9 . . ?
C014 C02D H02H 106.9 . . ?
C014 C02D H02I 107.7 . . ?
C014 C02D H02J 107.7 . . ?
C01R C02E C02O 120.8(5) . . ?
C02T C02E C01R 117.2(5) . . ?
C02T C02E C02O 122.0(5) . . ?
O009 C02F C01W 119.1(5) . . ?
O009 C02F C02L 122.8(5) . . ?
C02L C02F C01W 117.9(5) . . ?
C01U C02G H02K 109.5 . . ?
C01U C02G H02L 109.5 . . ?
C01U C02G H02M 109.5 . . ?
H02K C02G H02L 109.5 . . ?
H02K C02G H02M 109.5 . . ?
H02L C02G H02M 109.5 . . ?
H02N C02H H02O 109.5 . . ?
H02N C02H H02P 109.5 . . ?
H02O C02H H02P 109.5 . . ?
C022 C02H H02N 109.5 . . ?
C022 C02H H02O 109.5 . . ?
C022 C02H H02P 109.5 . . ?
C01K C02I Cl1 115.0(4) . . ?
C02L C02I Cl1 123.6(4) . . ?
C02L C02I C01K 121.2(5) . . ?
H02Q C02J H02R 109.5 . . ?
H02Q C02J H02S 109.5 . . ?
H02R C02J H02S 109.5 . . ?
C020 C02J H02Q 109.5 . . ?
C020 C02J H02R 109.5 . . ?
C020 C02J H02S 109.5 . . ?
C01F C02K H02T 109.5 . . ?
C01F C02K H02U 109.5 . . ?
C01F C02K H02V 109.5 . . ?
H02T C02K H02U 109.5 . . ?
H02T C02K H02V 109.5 . . ?
H02U C02K H02V 109.5 . . ?
C02F C02L Cl2 115.4(5) . . ?
C02I C02L Cl2 119.5(5) . . ?
C02I C02L C02F 125.1(5) . . ?
H02W C02M H02X 109.5 . . ?
H02W C02M H02Y 109.5 . . ?
H02X C02M H02Y 109.5 . . ?
C028 C02M H02W 109.5 . . ?
C028 C02M H02X 109.5 . . ?
C028 C02M H02Y 109.5 . . ?
C02V C02N H02Z 120.2 . . ?
C023 C02N H02Z 120.2 . . ?
C023 C02N C02V 119.6(6) . . ?
C02E C02O H02 109.5 . . ?
C02E C02O H 109.5 . . ?
C02E C02O HA 109.5 . . ?
H02 C02O H 109.5 . . ?
H02 C02O HA 109.5 . . ?
H C02O HA 109.5 . . ?
C02E C02T H2AA 118.8 . . ?
C02V C02T C02E 122.5(6) . . ?
C02V C02T H2AA 118.8 . . ?
C02N C02V C02X 118.9(6) . . ?
C02T C02V C02N 119.4(6) . . ?
C02T C02V C02X 121.7(6) . . ?
C02V C02X H3AA 109.5 . . ?
C02V C02X HB 109.5 . . ?
C02V C02X HC 109.5 . . ?
H3AA C02X HB 109.5 . . ?
H3AA C02X HC 109.5 . . ?
HB C02X HC 109.5 . . ?
N008 C010 C012 178.8(5) . . ?
C00B C011 C01O 108.7(3) . . ?
C00B C011 H011 111.2 . . ?
C00P C011 C00B 104.8(4) . . ?
C00P C011 C01O 109.4(4) . . ?
C00P C011 H011 111.2 . . ?
C01O C011 H011 111.2 . . ?
C01C C012 C01J 104.1(4) . . ?
C01C C012 C01O 117.1(4) . . ?
C01O C012 C01J 107.8(4) . . ?
C010 C012 C01C 106.5(4) . . ?
C010 C012 C01J 109.3(4) . . ?
C010 C012 C01O 111.6(4) . . ?
C00L C013 H013 119.5 . . ?
C00X C013 C00L 121.0(4) . . ?
C00X C013 H013 119.5 . . ?
C5 C014 C02D 120.9(4) . . ?
C00W C014 C5 116.2(4) . . ?
C00W C014 C02D 122.8(4) . . ?
C00U C015 C00X 102.2(4) . . ?
C00U C015 H015 106.8 . . ?
C00X C015 H015 106.8 . . ?
C01L C015 C00U 116.6(4) . . ?
C01L C015 C00X 116.9(4) . . ?
C01L C015 H015 106.8 . . ?
C00G C016 C01S 120.5(4) . . ?
C00G C016 H016 119.7 . . ?
C01S C016 H016 119.7 . . ?
C01N C017 C00T 120.0(4) . . ?
C01N C017 C025 118.7(4) . . ?
C025 C017 C00T 121.2(4) . . ?
C00U C018 C00W 104.6(4) . . ?
C00U C018 C01P 110.6(4) . . ?
C00U C018 H018 111.6 . . ?
C00W C018 C01P 106.5(4) . . ?
C00W C018 H018 111.6 . . ?
C01P C018 H018 111.6 . . ?
C00S C019 C01W 108.3(4) . . ?
C00S C019 H019 111.8 . . ?
C01D C019 C00S 104.9(4) . . ?
C01D C019 C01W 108.0(4) . . ?
C01D C019 H019 111.8 . . ?
C01W C019 H019 111.8 . . ?
C01Q C020 C02J 120.4(4) . . ?
C01Q C020 C026 119.1(5) . . ?
C026 C020 C02J 120.5(5) . . ?
C01S C021 H021 118.9 . . ?
C022 C021 C01S 122.1(4) . . ?
C022 C021 H021 118.9 . . ?
C01I C022 C02H 120.3(5) . . ?
C01I C022 C021 118.2(5) . . ?
C021 C022 C02H 121.5(4) . . ?
C01R C023 C01T 122.4(4) . . ?
C02N C023 C01R 119.1(5) . . ?
C02N C023 C01T 118.3(5) . . ?
C01L C024 H4AA 109.5 . . ?
C01L C024 HD 109.5 . . ?
C01L C024 HE 109.5 . . ?
H4AA C024 HD 109.5 . . ?
H4AA C024 HE 109.5 . . ?
HD C024 HE 109.5 . . ?
C01U C025 C017 121.3(4) . . ?
C01U C025 H025 119.3 . . ?
C017 C025 H025 119.3 . . ?
C01F C026 H026 119.1 . . ?
C020 C026 C01F 121.7(5) . . ?
C020 C026 H026 119.1 . . ?
C01U C027 H027 118.9 . . ?
C028 C027 C01U 122.3(5) . . ?
C028 C027 H027 118.9 . . ?
C01N C028 C02M 119.9(5) . . ?
C027 C028 C01N 118.3(5) . . ?
C027 C028 C02M 121.8(5) . . ?
C01E C029 H5AA 109.5 . . ?
C01E C029 HF 109.5 . . ?
C01E C029 HG 109.5 . . ?
H5AA C029 HF 109.5 . . ?
H5AA C029 HG 109.5 . . ?
HF C029 HG 109.5 . . ?
N02S C02U C02W 179.2(10) . . ?
C02U C02W H6AA 109.5 . . ?
C02U C02W HH 109.5 . . ?
C02U C02W HI 109.5 . . ?
H6AA C02W HH 109.5 . . ?
H6AA C02W HI 109.5 . . ?
HH C02W HI 109.5 . . ?
H7AA C02P HJ 109.5 . . ?
H7AA C02P HK 109.5 . . ?
HJ C02P HK 109.5 . . ?
C02Q C02P H7AA 109.5 . . ?
C02Q C02P HJ 109.5 . . ?
C02Q C02P HK 109.5 . . ?
N02R C02Q C02P 178.8(9) . . ?

loop_
_geom_bond_atom_site_label_1
_geom_bond_atom_site_label_2
_geom_bond_distance
_geom_bond_site_symmetry_2
_geom_bond_publ_flag
Cl01 C01Z 1.715(5) . ?
Cl1 C02I 1.694(6) . ?
Cl2 C02L 1.716(6) . ?
Cl02 C01M 1.693(5) . ?
O005 C01C 1.188(6) . ?
O006 C01Y 1.211(6) . ?
O007 C01K 1.198(6) . ?
O009 C02F 1.202(7) . ?
N00A C00Z 1.124(6) . ?
N00H C01X 1.132(6) . ?
N01V C02C 1.145(7) . ?
N008 C010 1.136(6) . ?
C00B C00D 1.419(7) . ?
C00B C00E 1.381(6) . ?
C00B C011 1.526(6) . ?
C00C C00I 1.440(6) . ?
C00C C00L 1.413(7) . ?
C00C C00M 1.427(6) . ?
C00D C00I 1.380(6) . ?
C00D C01J 1.522(6) . ?
C00E C00L 1.449(6) . ?
C00E C01E 1.508(7) . ?
C00F C00M 1.376(6) . ?
C00F C00X 1.421(7) . ?
C00F C01T 1.524(7) . ?
C00G C00R 1.550(6) . ?
C00G C01I 1.384(7) . ?
C00G C016 1.387(6) . ?
C00I C00Q 1.482(7) . ?
C2 C3 1.409(7) . ?
C2 C00R 1.529(6) . ?
C2 C1 1.371(6) . ?
C6 C5 1.412(7) . ?
C6 C00T 1.446(6) . ?
C6 C1 1.423(6) . ?
C00L C013 1.417(6) . ?
C00M H00M 0.9300 . ?
C5 C4 1.425(7) . ?
C5 C014 1.434(6) . ?
C3 C4 1.371(6) . ?
C3 C01H 1.547(6) . ?
C00P C00V 1.334(7) . ?
C00P C01H 1.523(6) . ?
C00P C011 1.516(6) . ?
C00Q C01A 1.392(6) . ?
C00Q C01Q 1.412(6) . ?
C00R H00R 0.9800 . ?
C00R C00V 1.511(6) . ?
C00S C00T 1.382(6) . ?
C00S C00W 1.406(7) . ?
C00S C019 1.523(6) . ?
C00T C017 1.496(7) . ?
C00U C01D 1.321(7) . ?
C00U C015 1.516(6) . ?
C00U C018 1.527(6) . ?
C00V C01J 1.519(6) . ?
C00W C014 1.400(7) . ?
C00W C018 1.533(6) . ?
C00X C013 1.379(7) . ?
C00X C015 1.528(6) . ?
C4 H4 0.9300 . ?
C00Z C01P 1.484(6) . ?
C0AA H0AA 0.9600 . ?
C0AA H0AB 0.9600 . ?
C0AA H0AC 0.9600 . ?
C0AA C02D 1.400(11) . ?
C01A H01A 0.9300 . ?
C01A C01F 1.383(7) . ?
C1A H1AA 0.9600 . ?
C1A H1AB 0.9600 . ?
C1A H1AC 0.9600 . ?
C1A C02D 1.406(11) . ?
C1 H1 0.9300 . ?
C01C C01M 1.484(6) . ?
C01C C012 1.549(6) . ?
C01D C01T 1.531(7) . ?
C01D C019 1.516(6) . ?
C01E H01B 0.9700 . ?
C01E H01C 0.9700 . ?
C01E C029 1.523(6) . ?
C01F C02K 1.510(7) . ?
C01F C026 1.398(7) . ?
C01G H01D 0.9700 . ?
C01G H01E 0.9700 . ?
C01G C01H 1.524(7) . ?
C01G C02B 1.522(7) . ?
C01H H01H 0.9800 . ?
C01I H01I 0.9300 . ?
C01I C022 1.384(6) . ?
C01J H01J 0.9800 . ?
C01J C012 1.582(6) . ?
C01K C01P 1.551(7) . ?
C01K C02I 1.484(7) . ?
C01L H01F 0.9700 . ?
C01L H01G 0.9700 . ?
C01L C015 1.512(7) . ?
C01L C024 1.525(6) . ?
C01M C01Z 1.331(7) . ?
C01N H01N 0.9300 . ?
C01N C017 1.392(6) . ?
C01N C028 1.397(7) . ?
C01O C01X 1.478(7) . ?
C01O C01Y 1.538(6) . ?
C01O C011 1.580(6) . ?
C01O C012 1.575(7) . ?
C01P C01W 1.560(7) . ?
C01P C018 1.578(7) . ?
C01Q H01Q 0.9300 . ?
C01Q C020 1.383(7) . ?
C01R H01R 0.9300 . ?
C01R C02E 1.389(7) . ?
C01R C023 1.391(7) . ?
C01S C02A 1.495(7) . ?
C01S C016 1.406(6) . ?
C01S C021 1.388(7) . ?
C01T H01T 0.9800 . ?
C01T C023 1.542(6) . ?
C01U C02G 1.504(7) . ?
C01U C025 1.384(7) . ?
C01U C027 1.391(7) . ?
C01W C02C 1.464(7) . ?
C01W C02F 1.544(7) . ?
C01W C019 1.595(6) . ?
C01Y C01Z 1.473(7) . ?
C02A H02A 0.9600 . ?
C02A H02B 0.9600 . ?
C02A H02C 0.9600 . ?
C02B H02D 0.9600 . ?
C02B H02E 0.9600 . ?
C02B H02F 0.9600 . ?
C02D H02G 0.9700 . ?
C02D H02H 0.9700 . ?
C02D H02I 0.9700 . ?
C02D H02J 0.9700 . ?
C02D C014 1.499(7) . ?
C02E C02O 1.498(8) . ?
C02E C02T 1.380(8) . ?
C02F C02L 1.466(8) . ?
C02G H02K 0.9600 . ?
C02G H02L 0.9600 . ?
C02G H02M 0.9600 . ?
C02H H02N 0.9600 . ?
C02H H02O 0.9600 . ?
C02H H02P 0.9600 . ?
C02H C022 1.517(7) . ?
C02I C02L 1.307(8) . ?
C02J H02Q 0.9600 . ?
C02J H02R 0.9600 . ?
C02J H02S 0.9600 . ?
C02J C020 1.512(7) . ?
C02K H02T 0.9600 . ?
C02K H02U 0.9600 . ?
C02K H02V 0.9600 . ?
C02M H02W 0.9600 . ?
C02M H02X 0.9600 . ?
C02M H02Y 0.9600 . ?
C02M C028 1.515(7) . ?
C02N H02Z 0.9300 . ?
C02N C02V 1.404(8) . ?
C02N C023 1.379(8) . ?
C02O H02 0.9600 . ?
C02O H 0.9600 . ?
C02O HA 0.9600 . ?
C02T H2AA 0.9300 . ?
C02T C02V 1.364(9) . ?
C02V C02X 1.526(10) . ?
C02X H3AA 0.9600 . ?
C02X HB 0.9600 . ?
C02X HC 0.9600 . ?
C010 C012 1.475(6) . ?
C011 H011 0.9800 . ?
C013 H013 0.9300 . ?
C015 H015 0.9800 . ?
C016 H016 0.9300 . ?
C017 C025 1.401(6) . ?
C018 H018 0.9800 . ?
C019 H019 0.9800 . ?
C020 C026 1.383(7) . ?
C021 H021 0.9300 . ?
C021 C022 1.387(7) . ?
C024 H4AA 0.9600 . ?
C024 HD 0.9600 . ?
C024 HE 0.9600 . ?
C025 H025 0.9300 . ?
C026 H026 0.9300 . ?
C027 H027 0.9300 . ?
C027 C028 1.383(7) . ?
C029 H5AA 0.9600 . ?
C029 HF 0.9600 . ?
C029 HG 0.9600 . ?
N02S C02U 1.140(11) . ?
C02U C02W 1.493(12) . ?
C02W H6AA 0.9600 . ?
C02W HH 0.9600 . ?
C02W HI 0.9600 . ?
N02R C02Q 1.118(9) . ?
C02P H7AA 0.9600 . ?
C02P HJ 0.9600 . ?
C02P HK 0.9600 . ?
C02P C02Q 1.447(10) . ?

loop_
_geom_torsion_atom_site_label_1
_geom_torsion_atom_site_label_2
_geom_torsion_atom_site_label_3
_geom_torsion_atom_site_label_4
_geom_torsion
_geom_torsion_site_symmetry_1
_geom_torsion_site_symmetry_2
_geom_torsion_site_symmetry_3
_geom_torsion_site_symmetry_4
_geom_torsion_publ_flag
Cl1 C02I C02L Cl2 -0.9(8) . . . . ?
Cl1 C02I C02L C02F -178.7(4) . . . . ?
Cl02 C01M C01Z Cl01 -0.1(6) . . . . ?
Cl02 C01M C01Z C01Y 177.7(4) . . . . ?
O005 C01C C01M Cl02 -3.6(6) . . . . ?
O005 C01C C01M C01Z 173.2(5) . . . . ?
O005 C01C C012 C01J 65.1(5) . . . . ?
O005 C01C C012 C01O -176.0(4) . . . . ?
O005 C01C C012 C010 -50.4(6) . . . . ?
O006 C01Y C01Z Cl01 5.0(6) . . . . ?
O006 C01Y C01Z C01M -173.1(5) . . . . ?
O007 C01K C01P C00Z 46.8(6) . . . . ?
O007 C01K C01P C01W 173.0(4) . . . . ?
O007 C01K C01P C018 -67.8(5) . . . . ?
O007 C01K C02I Cl1 9.6(7) . . . . ?
O007 C01K C02I C02L -166.8(5) . . . . ?
O009 C02F C02L Cl2 -10.4(8) . . . . ?
O009 C02F C02L C02I 167.5(6) . . . . ?
C00B C00D C00I C00C 11.0(6) . . . . ?
C00B C00D C00I C00Q -170.6(4) . . . . ?
C00B C00D C01J C00V -55.5(5) . . . . ?
C00B C00D C01J C012 61.0(5) . . . . ?
C00B C00E C00L C00C 9.0(6) . . . . ?
C00B C00E C00L C013 -163.8(4) . . . . ?
C00B C00E C01E C029 -111.0(5) . . . . ?
C00C C00I C00Q C01A -67.5(6) . . . . ?
C00C C00I C00Q C01Q 113.9(5) . . . . ?
C00C C00L C013 C00X -7.2(6) . . . . ?
C00D C00B C00E C00L -7.3(6) . . . . ?
C00D C00B C00E C01E 174.0(4) . . . . ?
C00D C00B C011 C00P 56.7(5) . . . . ?
C00D C00B C011 C01O -60.3(5) . . . . ?
C00D C00I C00Q C01A 114.1(5) . . . . ?
C00D C00I C00Q C01Q -64.6(6) . . . . ?
C00D C01J C012 C01C 66.1(4) . . . . ?
C00D C01J C012 C01O -58.9(4) . . . . ?
C00D C01J C012 C010 179.6(4) . . . . ?
C00E C00B C00D C00I -2.9(7) . . . . ?
C00E C00B C00D C01J 173.7(4) . . . . ?
C00E C00B C011 C00P -116.9(5) . . . . ?
C00E C00B C011 C01O 126.1(5) . . . . ?
C00E C00L C013 C00X 165.6(4) . . . . ?
C00F C00X C013 C00L 6.7(6) . . . . ?
C00F C00X C015 C00U -50.5(5) . . . . ?
C00F C00X C015 C01L -179.1(4) . . . . ?
C00F C01T C023 C01R 7.0(7) . . . . ?
C00F C01T C023 C02N -167.6(5) . . . . ?
C00G C00R C00V C00P 74.5(5) . . . . ?
C00G C00R C00V C01J -131.6(4) . . . . ?
C00G C01I C022 C02H -179.6(5) . . . . ?
C00G C01I C022 C021 -0.6(8) . . . . ?
C00I C00C C00L C00E -1.1(6) . . . . ?
C00I C00C C00L C013 171.8(4) . . . . ?
C00I C00C C00M C00F -165.2(4) . . . . ?
C00I C00D C01J C00V 121.0(5) . . . . ?
C00I C00D C01J C012 -122.5(5) . . . . ?
C00I C00Q C01A C01F -178.3(4) . . . . ?
C00I C00Q C01Q C020 177.9(5) . . . . ?
C2 C3 C4 C5 7.4(7) . . . . ?
C2 C3 C01H C00P -48.6(5) . . . . ?
C2 C3 C01H C01G -176.3(4) . . . . ?
C2 C00R C00V C00P -48.5(5) . . . . ?
C2 C00R C00V C01J 105.4(4) . . . . ?
C6 C5 C4 C3 -7.4(7) . . . . ?
C6 C5 C014 C00W 7.5(6) . . . . ?
C6 C5 C014 C02D -175.6(4) . . . . ?
C6 C00T C017 C01N -82.2(6) . . . . ?
C6 C00T C017 C025 100.1(5) . . . . ?
C00L C00C C00I C00D -8.9(6) . . . . ?
C00L C00C C00I C00Q 172.6(4) . . . . ?
C00L C00C C00M C00F 5.8(6) . . . . ?
C00L C00E C01E C029 70.3(5) . . . . ?
C00M C00C C00I C00D 161.8(4) . . . . ?
C00M C00C C00I C00Q -16.7(6) . . . . ?
C00M C00C C00L C00E -171.9(4) . . . . ?
C00M C00C C00L C013 1.0(6) . . . . ?
C00M C00F C00X C013 0.2(6) . . . . ?
C00M C00F C00X C015 172.3(4) . . . . ?
C00M C00F C01T C01D -123.7(4) . . . . ?
C00M C00F C01T C023 110.4(5) . . . . ?
C5 C6 C00T C00S -7.6(6) . . . . ?
C5 C6 C00T C017 175.7(4) . . . . ?
C5 C6 C1 C2 4.1(6) . . . . ?
C3 C2 C00R C00G -75.2(5) . . . . ?
C3 C2 C00R C00V 47.5(5) . . . . ?
C3 C2 C1 C6 -4.3(6) . . . . ?
C00P C00V C01J C00D 56.2(5) . . . . ?
C00P C00V C01J C012 -59.1(5) . . . . ?
C00Q C01A C01F C02K -179.5(5) . . . . ?
C00Q C01A C01F C026 0.6(7) . . . . ?
C00Q C01Q C020 C02J 179.4(5) . . . . ?
C00Q C01Q C020 C026 0.0(7) . . . . ?
C00R C00G C01I C022 178.2(5) . . . . ?
C00R C00G C016 C01S -177.5(5) . . . . ?
C00R C2 C3 C4 -169.2(4) . . . . ?
C00R C2 C3 C01H 0.6(5) . . . . ?
C00R C2 C1 C6 162.8(4) . . . . ?
C00R C00V C01J C00D -98.8(5) . . . . ?
C00R C00V C01J C012 145.9(4) . . . . ?
C00S C00T C017 C01N 101.3(5) . . . . ?
C00S C00T C017 C025 -76.5(6) . . . . ?
C00S C00W C014 C5 -7.8(6) . . . . ?
C00S C00W C014 C02D 175.4(4) . . . . ?
C00S C00W C018 C00U 55.9(5) . . . . ?
C00S C00W C018 C01P -61.2(5) . . . . ?
C00T C6 C5 C4 172.2(4) . . . . ?
C00T C6 C5 C014 0.1(6) . . . . ?
C00T C6 C1 C2 -166.4(4) . . . . ?
C00T C00S C00W C014 0.3(7) . . . . ?
C00T C00S C00W C018 -174.8(4) . . . . ?
C00T C00S C019 C01D 119.2(5) . . . . ?
C00T C00S C019 C01W -125.7(5) . . . . ?
C00T C017 C025 C01U 176.9(4) . . . . ?
C00U C01D C01T C00F -47.3(5) . . . . ?
C00U C01D C01T C023 78.1(6) . . . . ?
C00U C01D C019 C00S 56.0(5) . . . . ?
C00U C01D C019 C01W -59.3(5) . . . . ?
C00V C00P C01H C3 50.0(5) . . . . ?
C00V C00P C01H C01G 177.0(4) . . . . ?
C00V C00P C011 C00B -58.3(5) . . . . ?
C00V C00P C011 C01O 58.1(5) . . . . ?
C00V C01J C012 C01C 179.1(4) . . . . ?
C00V C01J C012 C01O 54.1(4) . . . . ?
C00V C01J C012 C010 -67.3(5) . . . . ?
C00W C00S C00T C6 7.5(6) . . . . ?
C00W C00S C00T C017 -175.8(4) . . . . ?
C00W C00S C019 C01D -55.0(5) . . . . ?
C00W C00S C019 C01W 60.0(5) . . . . ?
C00X C00F C00M C00C -6.5(6) . . . . ?
C00X C00F C01T C01D 45.8(5) . . . . ?
C00X C00F C01T C023 -80.1(5) . . . . ?
C4 C5 C014 C00W -164.5(4) . . . . ?
C4 C5 C014 C02D 12.4(7) . . . . ?
C4 C3 C01H C00P 121.0(4) . . . . ?
C4 C3 C01H C01G -6.7(6) . . . . ?
C00Z C01P C01W C02C -8.1(5) . . . . ?
C00Z C01P C01W C02F 116.3(5) . . . . ?
C00Z C01P C01W C019 -124.4(4) . . . . ?
C00Z C01P C018 C00U 70.8(5) . . . . ?
C00Z C01P C018 C00W -176.2(4) . . . . ?
C0AA C02D C014 C5 -74.1(8) . . . . ?
C0AA C02D C014 C00W 102.6(7) . . . . ?
C01A C00Q C01Q C020 -0.8(7) . . . . ?
C01A C01F C026 C020 -1.4(8) . . . . ?
C1A C02D C014 C5 70.2(8) . . . . ?
C1A C02D C014 C00W -113.1(7) . . . . ?
C1 C2 C3 C4 -1.5(6) . . . . ?
C1 C2 C3 C01H 168.3(4) . . . . ?
C1 C2 C00R C00G 117.4(5) . . . . ?
C1 C2 C00R C00V -119.9(4) . . . . ?
C1 C6 C5 C4 1.7(6) . . . . ?
C1 C6 C5 C014 -170.4(4) . . . . ?
C1 C6 C00T C00S 162.8(4) . . . . ?
C1 C6 C00T C017 -13.9(6) . . . . ?
C01C C01M C01Z Cl01 -176.6(4) . . . . ?
C01C C01M C01Z C01Y 1.3(8) . . . . ?
C01D C00U C015 C00X 51.7(5) . . . . ?
C01D C00U C015 C01L -179.6(4) . . . . ?
C01D C00U C018 C00W -57.3(5) . . . . ?
C01D C00U C018 C01P 57.0(5) . . . . ?
C01D C01T C023 C01R -112.3(6) . . . . ?
C01D C01T C023 C02N 73.2(7) . . . . ?
C01E C00E C00L C00C -172.2(4) . . . . ?
C01E C00E C00L C013 15.0(6) . . . . ?
C01H C3 C4 C5 -161.8(4) . . . . ?
C01H C00P C00V C00R -1.0(6) . . . . ?
C01H C00P C00V C01J -156.6(4) . . . . ?
C01H C00P C011 C00B 97.8(5) . . . . ?
C01H C00P C011 C01O -145.8(4) . . . . ?
C01I C00G C00R C2 147.2(5) . . . . ?
C01I C00G C00R C00V 30.3(6) . . . . ?
C01I C00G C016 C01S 0.3(7) . . . . ?
C01J C00D C00I C00C -165.2(4) . . . . ?
C01J C00D C00I C00Q 13.2(7) . . . . ?
C01K C01P C01W C02C -132.1(4) . . . . ?
C01K C01P C01W C02F -7.7(6) . . . . ?
C01K C01P C01W C019 111.6(4) . . . . ?
C01K C01P C018 C00U -175.3(4) . . . . ?
C01K C01P C018 C00W -62.3(5) . . . . ?
C01K C02I C02L Cl2 175.1(4) . . . . ?
C01K C02I C02L C02F -2.7(9) . . . . ?
C01M C01C C012 C01J -111.7(5) . . . . ?
C01M C01C C012 C01O 7.2(6) . . . . ?
C01M C01C C012 C010 132.8(4) . . . . ?
C01N C017 C025 C01U -0.9(7) . . . . ?
C01O C01Y C01Z Cl01 -171.8(3) . . . . ?
C01O C01Y C01Z C01M 10.2(7) . . . . ?
C01P C01K C02I Cl1 -166.7(4) . . . . ?
C01P C01K C02I C02L 17.0(8) . . . . ?
C01P C01W C02F O009 -163.3(5) . . . . ?
C01P C01W C02F C02L 21.1(6) . . . . ?
C01P C01W C019 C00S -54.6(5) . . . . ?
C01P C01W C019 C01D 58.5(5) . . . . ?
C01Q C00Q C01A C01F 0.5(7) . . . . ?
C01Q C020 C026 C01F 1.1(8) . . . . ?
C01R C02E C02T C02V 0.1(11) . . . . ?
C01S C021 C022 C01I 0.0(8) . . . . ?
C01S C021 C022 C02H 179.0(5) . . . . ?
C01T C00F C00M C00C 162.7(4) . . . . ?
C01T C00F C00X C013 -169.4(4) . . . . ?
C01T C00F C00X C015 2.7(6) . . . . ?
C01T C01D C019 C00S -96.7(5) . . . . ?
C01T C01D C019 C01W 147.9(4) . . . . ?
C01U C027 C028 C01N -1.2(8) . . . . ?
C01U C027 C028 C02M -179.8(6) . . . . ?
C01W C01P C018 C00U -51.1(5) . . . . ?
C01W C01P C018 C00W 61.9(5) . . . . ?
C01W C02F C02L Cl2 165.0(4) . . . . ?
C01W C02F C02L C02I -17.1(8) . . . . ?
C01X C01O C01Y O006 45.9(6) . . . . ?
C01X C01O C01Y C01Z -137.3(4) . . . . ?
C01X C01O C011 C00B 178.2(4) . . . . ?
C01X C01O C011 C00P 64.3(5) . . . . ?
C01X C01O C012 C01C 126.6(4) . . . . ?
C01X C01O C012 C01J -116.5(4) . . . . ?
C01X C01O C012 C010 3.5(5) . . . . ?
C01Y C01O C011 C00B -67.5(5) . . . . ?
C01Y C01O C011 C00P 178.5(4) . . . . ?
C01Y C01O C012 C01C 3.4(6) . . . . ?
C01Y C01O C012 C01J 120.2(4) . . . . ?
C01Y C01O C012 C010 -119.7(4) . . . . ?
C02A C01S C016 C00G 179.5(5) . . . . ?
C02A C01S C021 C022 -179.7(5) . . . . ?
C02B C01G C01H C3 -174.1(4) . . . . ?
C02B C01G C01H C00P 65.8(5) . . . . ?
C02C C01W C02F O009 -37.3(7) . . . . ?
C02C C01W C02F C02L 147.1(5) . . . . ?
C02C C01W C019 C00S -174.3(4) . . . . ?
C02C C01W C019 C01D -61.3(5) . . . . ?
C02E C01R C023 C01T -179.7(5) . . . . ?
C02E C01R C023 C02N -5.1(9) . . . . ?
C02E C02T C02V C02N -4.7(12) . . . . ?
C02E C02T C02V C02X 173.5(8) . . . . ?
C02F C01W C019 C00S 70.4(5) . . . . ?
C02F C01W C019 C01D -176.6(4) . . . . ?
C02G C01U C025 C017 -176.2(5) . . . . ?
C02G C01U C027 C028 177.3(5) . . . . ?
C02I C01K C01P C00Z -136.9(5) . . . . ?
C02I C01K C01P C01W -10.6(6) . . . . ?
C02I C01K C01P C018 108.6(5) . . . . ?
C02J C020 C026 C01F -178.2(5) . . . . ?
C02K C01F C026 C020 178.7(5) . . . . ?
C02O C02E C02T C02V -177.5(7) . . . . ?
C02V C02N C023 C01R 0.4(9) . . . . ?
C02V C02N C023 C01T 175.2(6) . . . . ?
C011 C00B C00D C00I -176.7(4) . . . . ?
C011 C00B C00D C01J -0.1(5) . . . . ?
C011 C00B C00E C00L 165.6(4) . . . . ?
C011 C00B C00E C01E -13.1(7) . . . . ?
C011 C00P C00V C00R 156.4(4) . . . . ?
C011 C00P C00V C01J 0.8(6) . . . . ?
C011 C00P C01H C3 -105.0(5) . . . . ?
C011 C00P C01H C01G 22.0(6) . . . . ?
C011 C01O C01Y O006 -68.1(5) . . . . ?
C011 C01O C01Y C01Z 108.7(5) . . . . ?
C011 C01O C012 C01C -115.6(4) . . . . ?
C011 C01O C012 C01J 1.3(4) . . . . ?
C011 C01O C012 C010 121.3(4) . . . . ?
C012 C01C C01M Cl02 173.1(3) . . . . ?
C012 C01C C01M C01Z -10.1(7) . . . . ?
C012 C01O C01Y O006 171.4(4) . . . . ?
C012 C01O C01Y C01Z -11.8(6) . . . . ?
C012 C01O C011 C00B 57.5(4) . . . . ?
C012 C01O C011 C00P -56.4(4) . . . . ?
C013 C00X C015 C00U 121.2(5) . . . . ?
C013 C00X C015 C01L -7.4(6) . . . . ?
C014 C5 C4 C3 164.8(4) . . . . ?
C014 C00W C018 C00U -119.0(5) . . . . ?
C014 C00W C018 C01P 123.9(5) . . . . ?
C015 C00U C01D C01T -2.1(6) . . . . ?
C015 C00U C01D C019 -155.5(4) . . . . ?
C015 C00U C018 C00W 97.9(5) . . . . ?
C015 C00U C018 C01P -147.8(4) . . . . ?
C015 C00X C013 C00L -164.7(4) . . . . ?
C016 C00G C00R C2 -35.1(6) . . . . ?
C016 C00G C00R C00V -151.9(4) . . . . ?
C016 C00G C01I C022 0.5(8) . . . . ?
C016 C01S C021 C022 0.7(8) . . . . ?
C017 C01N C028 C02M 179.3(5) . . . . ?
C017 C01N C028 C027 0.7(8) . . . . ?
C018 C00U C01D C01T 154.0(4) . . . . ?
C018 C00U C01D C019 0.6(6) . . . . ?
C018 C00U C015 C00X -102.3(5) . . . . ?
C018 C00U C015 C01L 26.5(6) . . . . ?
C018 C00W C014 C5 166.6(4) . . . . ?
C018 C00W C014 C02D -10.2(7) . . . . ?
C018 C01P C01W C02C 111.6(4) . . . . ?
C018 C01P C01W C02F -124.0(4) . . . . ?
C018 C01P C01W C019 -4.7(5) . . . . ?
C019 C00S C00T C6 -166.2(4) . . . . ?
C019 C00S C00T C017 10.4(7) . . . . ?
C019 C00S C00W C014 174.7(4) . . . . ?
C019 C00S C00W C018 -0.4(5) . . . . ?
C019 C01D C01T C00F 104.4(5) . . . . ?
C019 C01D C01T C023 -130.2(5) . . . . ?
C019 C01W C02F O009 76.4(6) . . . . ?
C019 C01W C02F C02L -99.1(5) . . . . ?
C021 C01S C016 C00G -0.9(8) . . . . ?
C023 C01R C02E C02O -177.5(5) . . . . ?
C023 C01R C02E C02T 4.9(9) . . . . ?
C023 C02N C02V C02T 4.3(11) . . . . ?
C023 C02N C02V C02X -173.8(7) . . . . ?
C024 C01L C015 C00U 66.9(5) . . . . ?
C024 C01L C015 C00X -171.8(4) . . . . ?
C025 C01U C027 C028 0.7(8) . . . . ?
C027 C01U C025 C017 0.4(7) . . . . ?
C028 C01N C017 C00T -177.4(5) . . . . ?
C028 C01N C017 C025 0.3(7) . . . . ?
